data_4031099
loop_
_publ_author_name
'Usui, Kazuteru'
'Yamamoto, Kosuke'
'Shimizu, Takashi'
'Okazumi, Mieko'
'Mei, Biao'
'Demizu, Yosuke'
'Kurihara, Masaaki'
'Suemune, Hiroshi'

_publ_section_title
;
 Synthesis and Resolution of Substituted [5]Carbohelicenes.
;
_journal_issue 12
_journal_name_full 'The Journal of organic chemistry'
_journal_page_first 6502
_journal_page_last 6508
_journal_paper_doi 10.1021/acs.joc.5b00759
_journal_volume 80
_journal_year 2015
_chemical_absolute_configuration 'CHOOSE rm ad rmad syn or unk'
_chemical_formula_moiety 'C32 H28 O4 S'
_chemical_formula_sum 'C32 H28 O4 S'
_chemical_formula_weight 508.63
_space_group_crystal_system orthorhombic
_space_group_IT_number 19
_space_group_name_Hall 'P 2ac 2ab'
_space_group_name_H-M_alt 'P 21 21 21'
_symmetry_space_group_name_Hall 'P 2ac 2ab'
_symmetry_space_group_name_H-M 'P 21 21 21'
_atom_sites_solution_hydrogens geom
_atom_sites_solution_primary direct
_atom_sites_solution_secondary difmap
_cell_angle_alpha 90.0000
_cell_angle_beta 90.0000
_cell_angle_gamma 90.0000
_cell_formula_units_Z 4
_cell_length_a 7.3352(15)
_cell_length_b 15.870(3)
_cell_length_c 20.672(4)
_cell_measurement_temperature 90
_cell_volume 2406.4(8)
_computing_cell_refinement Unknown
_computing_data_collection Unknown
_computing_data_reduction Unknown
_computing_molecular_graphics 'CrystalStructure 4.1'
_computing_publication_material 'CrystalStructure 4.1 (Rigaku, 2014)'
_computing_structure_refinement 'SHELXL97 (Sheldrick, 2008)'
_computing_structure_solution 'SIR2011 (Burla, et al., 2012)'
_diffrn_ambient_temperature 90
_diffrn_measured_fraction_theta_full 0.999
_diffrn_measured_fraction_theta_max 0.965
_diffrn_radiation_type 'Mo K\a'
_diffrn_radiation_wavelength 0.71075
_diffrn_reflns_av_R_equivalents 0.0208
_diffrn_reflns_laue_measured_fraction_full 0.999
_diffrn_reflns_laue_measured_fraction_max 0.965
_diffrn_reflns_limit_h_max 9
_diffrn_reflns_limit_h_min -9
_diffrn_reflns_limit_k_max 21
_diffrn_reflns_limit_k_min -20
_diffrn_reflns_limit_l_max 27
_diffrn_reflns_limit_l_min -27
_diffrn_reflns_number 26950
_diffrn_reflns_point_group_measured_fraction_full 0.999
_diffrn_reflns_point_group_measured_fraction_max 0.943
_diffrn_reflns_theta_full 25.242
_diffrn_reflns_theta_max 28.376
_diffrn_reflns_theta_min 2.352
_diffrn_standards_number 0
_exptl_absorpt_coefficient_mu 0.174
_exptl_absorpt_correction_type none
_exptl_crystal_colour NONE
_exptl_crystal_density_diffrn 1.404
_exptl_crystal_density_method 'not measured'
_exptl_crystal_description NONE
_exptl_crystal_F_000 1072.00
_refine_diff_density_max 0.24
_refine_diff_density_min -0.30
_refine_ls_abs_structure_details 'Flack, H. D. (1983), Acta Cryst. A39, 876-881.  2382 Friedel Pairs'
_refine_ls_abs_structure_Flack 0.01(6)
_refine_ls_extinction_method none
_refine_ls_goodness_of_fit_ref 1.052
_refine_ls_hydrogen_treatment constr
_refine_ls_number_parameters 334
_refine_ls_number_reflns 5672
_refine_ls_number_restraints 0
_refine_ls_R_factor_all 0.0278
_refine_ls_R_factor_gt 0.0267
_refine_ls_shift/su_max 0.000
_refine_ls_structure_factor_coef Fsqd
_refine_ls_weighting_details 'w = 1/[\s^2^(Fo^2^)+(0.0362P)^2^+0.7857P] where P=(Fo^2^+2Fc^2^)/3'
_refine_ls_weighting_scheme calc
_refine_ls_wR_factor_gt 0.0690
_refine_ls_wR_factor_ref 0.0697
_reflns_number_gt 5533
_reflns_number_total 5672
_reflns_threshold_expression F^2^>2.0\s(F^2^)
_cod_data_source_file jo5b00759_si_003.cif
_cod_data_source_block 141023yamamoto_0ms
_cod_depositor_comments 'Adding full bibliography for 4031098--4031100.cif.'
_cod_original_cell_volume 2406.4(9)
_cod_database_code 4031099

loop_
_symmetry_equiv_pos_site_id
_space_group_symop_operation_xyz
1 +X,+Y,+Z
2 1/2+X,1/2-Y,-Z
3 -X,1/2+Y,1/2-Z
4 1/2-X,-Y,1/2+Z

loop_
_atom_site_label
_atom_site_type_symbol
_atom_site_fract_x
_atom_site_fract_y
_atom_site_fract_z
_atom_site_U_iso_or_equiv
_atom_site_adp_type
_atom_site_occupancy
_atom_site_site_symmetry_multiplicity
_atom_site_calc_flag
_atom_site_refinement_flags
S1 S 0.34561(6) 0.39721(2) 0.23065(2) 0.01320(9) Uani 1 4 d .
O1 O 0.24591(18) 0.37176(7) 0.29655(6) 0.0161(2) Uani 1 4 d .
O2 O 0.4743(2) 0.46244(8) 0.24357(7) 0.0240(3) Uani 1 4 d .
O3 O 0.21551(19) 0.41176(9) 0.18032(6) 0.0219(3) Uani 1 4 d .
O4 O 0.29404(19) 0.25116(10) 0.09715(7) 0.0270(3) Uani 1 4 d .
C1 C 0.1177(2) 0.42352(10) 0.32814(8) 0.0137(3) Uani 1 4 d .
C2 C -0.0319(3) 0.45063(11) 0.29378(9) 0.0177(3) Uani 1 4 d .
C3 C -0.1620(3) 0.50242(11) 0.32326(9) 0.0213(4) Uani 1 4 d .
C4 C -0.1354(3) 0.52755(11) 0.38576(9) 0.0200(4) Uani 1 4 d .
C5 C 0.0181(3) 0.50049(11) 0.42134(9) 0.0166(3) Uani 1 4 d .
C6 C 0.0499(3) 0.53759(11) 0.48308(9) 0.0202(4) Uani 1 4 d .
C7 C 0.2111(3) 0.52624(11) 0.51325(9) 0.0209(4) Uani 1 4 d .
C8 C 0.3422(3) 0.46794(10) 0.48862(8) 0.0183(3) Uani 1 4 d .
C9 C 0.5133(3) 0.46290(12) 0.52038(9) 0.0225(4) Uani 1 4 d .
C10 C 0.6402(3) 0.40695(12) 0.50061(9) 0.0221(4) Uani 1 4 d .
C11 C 0.5936(3) 0.34389(12) 0.45489(9) 0.0186(4) Uani 1 4 d .
C12 C 0.7218(3) 0.27773(14) 0.44443(9) 0.0241(4) Uani 1 4 d .
C13 C 0.6777(3) 0.20883(13) 0.40972(9) 0.0246(4) Uani 1 4 d .
C14 C 0.4968(3) 0.19872(12) 0.38515(9) 0.0200(4) Uani 1 4 d .
C15 C 0.4475(3) 0.12218(12) 0.35471(9) 0.0239(4) Uani 1 4 d .
C16 C 0.2728(3) 0.10761(12) 0.33564(9) 0.0245(4) Uani 1 4 d .
C17 C 0.1381(3) 0.16870(11) 0.34789(8) 0.0200(3) Uani 1 4 d .
C18 C 0.1829(3) 0.24402(11) 0.37681(8) 0.0163(3) Uani 1 4 d .
C19 C 0.3648(3) 0.26367(10) 0.39405(8) 0.0157(3) Uani 1 4 d .
C20 C 0.4188(2) 0.34252(11) 0.42508(8) 0.0150(3) Uani 1 4 d .
C21 C 0.3016(2) 0.41557(10) 0.43448(8) 0.0147(3) Uani 1 4 d .
C22 C 0.1469(2) 0.44232(10) 0.39460(8) 0.0141(3) Uani 1 4 d .
C23 C 0.4562(3) 0.29840(10) 0.22180(8) 0.0156(3) Uani 1 4 d .
C24 C 0.5670(2) 0.28806(10) 0.15988(8) 0.0133(3) Uani 1 4 d .
C25 C 0.4581(3) 0.25359(11) 0.10210(9) 0.0175(3) Uani 1 4 d .
C26 C 0.5975(3) 0.21749(12) 0.05486(9) 0.0198(4) Uani 1 4 d .
C27 C 0.7776(3) 0.23166(11) 0.09121(8) 0.0160(3) Uani 1 4 d .
C28 C 0.8188(3) 0.32649(11) 0.08746(9) 0.0178(3) Uani 1 4 d .
C29 C 0.6730(2) 0.36568(10) 0.13347(8) 0.0153(3) Uani 1 4 d .
C30 C 0.6468(3) 0.13178(11) 0.17938(9) 0.0231(4) Uani 1 4 d .
C31 C 0.7210(2) 0.21963(10) 0.16325(8) 0.0148(3) Uani 1 4 d .
C32 C 0.8742(3) 0.23952(12) 0.21085(9) 0.0220(4) Uani 1 4 d .
H2 H -0.04686 0.43414 0.24993 0.0212 Uiso 1 4 calc R
H3 H -0.2673 0.51987 0.30012 0.0256 Uiso 1 4 calc R
H4 H -0.2218 0.56387 0.40563 0.0240 Uiso 1 4 calc R
H6 H -0.0426 0.57042 0.50305 0.0243 Uiso 1 4 calc R
H7 H 0.23774 0.55739 0.55134 0.0251 Uiso 1 4 calc R
H9 H 0.53879 0.49916 0.55581 0.0269 Uiso 1 4 calc R
H10 H 0.76064 0.4098 0.51732 0.0265 Uiso 1 4 calc R
H12 H 0.84075 0.28233 0.46231 0.0289 Uiso 1 4 calc R
H13 H 0.76712 0.16684 0.40154 0.0295 Uiso 1 4 calc R
H15 H 0.53775 0.08032 0.34748 0.0286 Uiso 1 4 calc R
H16 H 0.24194 0.05659 0.31422 0.0294 Uiso 1 4 calc R
H17 H 0.0152 0.15785 0.33608 0.0240 Uiso 1 4 calc R
H18 H 0.08928 0.28384 0.38544 0.0195 Uiso 1 4 calc R
H23A H 0.53843 0.28999 0.25923 0.0187 Uiso 1 4 calc R
H23B H 0.36277 0.25344 0.22326 0.0187 Uiso 1 4 calc R
H26A H 0.5958 0.24818 0.01317 0.0238 Uiso 1 4 calc R
H26B H 0.57556 0.15684 0.04679 0.0238 Uiso 1 4 calc R
H27 H 0.87998 0.19457 0.07676 0.0192 Uiso 1 4 calc R
H28A H 0.80464 0.34781 0.04274 0.0213 Uiso 1 4 calc R
H28B H 0.94384 0.33891 0.10275 0.0213 Uiso 1 4 calc R
H29A H 0.73161 0.39734 0.16911 0.0183 Uiso 1 4 calc R
H29B H 0.59069 0.40403 0.10951 0.0183 Uiso 1 4 calc R
H30A H 0.54799 0.11762 0.14937 0.0277 Uiso 1 4 calc R
H30B H 0.7448 0.09016 0.17529 0.0277 Uiso 1 4 calc R
H30C H 0.60006 0.1314 0.2238 0.0277 Uiso 1 4 calc R
H32A H 0.9239 0.29553 0.20145 0.0264 Uiso 1 4 calc R
H32B H 0.82621 0.23853 0.25508 0.0264 Uiso 1 4 calc R
H32C H 0.97095 0.19728 0.20657 0.0264 Uiso 1 4 calc R

loop_
_atom_site_aniso_label
_atom_site_aniso_U_11
_atom_site_aniso_U_22
_atom_site_aniso_U_33
_atom_site_aniso_U_12
_atom_site_aniso_U_13
_atom_site_aniso_U_23
S1 0.01678(18) 0.01077(16) 0.01206(17) 0.00155(15) 0.00142(15) 0.00063(14)
O1 0.0216(6) 0.0148(6) 0.0119(5) 0.0064(5) 0.0039(5) 0.0015(4)
O2 0.0244(7) 0.0141(6) 0.0336(8) -0.0034(5) 0.0059(6) -0.0053(5)
O3 0.0247(7) 0.0279(7) 0.0132(6) 0.0075(6) -0.0006(5) 0.0037(5)
O4 0.0181(7) 0.0347(8) 0.0280(7) -0.0017(6) -0.0032(6) -0.0109(6)
C1 0.0157(8) 0.0102(7) 0.0153(8) 0.0009(6) 0.0027(6) -0.0003(6)
C2 0.0202(8) 0.0163(8) 0.0166(8) 0.0001(7) -0.0017(7) -0.0012(6)
C3 0.0173(8) 0.0216(8) 0.0250(9) 0.0051(7) -0.0013(7) 0.0018(7)
C4 0.0198(9) 0.0179(8) 0.0222(9) 0.0053(7) 0.0048(7) 0.0003(7)
C5 0.0214(9) 0.0128(7) 0.0155(8) -0.0005(7) 0.0034(7) 0.0015(6)
C6 0.0293(10) 0.0134(8) 0.0180(9) 0.0012(7) 0.0058(7) -0.0006(7)
C7 0.0342(10) 0.0142(8) 0.0144(8) -0.0030(7) 0.0019(7) -0.0017(6)
C8 0.0258(9) 0.0146(7) 0.0146(8) -0.0041(7) -0.0006(7) 0.0026(6)
C9 0.0299(10) 0.0215(9) 0.0159(8) -0.0092(8) -0.0040(8) 0.0034(7)
C10 0.0206(8) 0.0272(9) 0.0184(8) -0.0071(8) -0.0046(7) 0.0094(7)
C11 0.0171(8) 0.0243(9) 0.0143(8) -0.0008(7) 0.0007(6) 0.0075(7)
C12 0.0180(9) 0.0350(11) 0.0193(9) 0.0049(8) 0.0010(7) 0.0101(8)
C13 0.0227(10) 0.0293(9) 0.0216(9) 0.0124(8) 0.0048(7) 0.0082(7)
C14 0.0248(10) 0.0205(9) 0.0146(8) 0.0076(7) 0.0052(7) 0.0055(7)
C15 0.0360(11) 0.0176(9) 0.0180(8) 0.0120(8) 0.0071(8) 0.0032(7)
C16 0.0441(12) 0.0139(8) 0.0154(8) 0.0031(8) 0.0035(8) -0.0002(7)
C17 0.0285(9) 0.0164(8) 0.0153(8) -0.0004(8) -0.0012(7) 0.0025(6)
C18 0.0223(9) 0.0129(7) 0.0136(8) 0.0030(7) 0.0020(6) 0.0030(6)
C19 0.0207(8) 0.0152(7) 0.0112(7) 0.0035(7) 0.0024(6) 0.0031(6)
C20 0.0169(8) 0.0174(8) 0.0108(7) 0.0005(6) 0.0015(6) 0.0036(6)
C21 0.0179(8) 0.0141(7) 0.0121(7) -0.0020(6) 0.0013(6) 0.0029(6)
C22 0.0164(8) 0.0105(7) 0.0154(7) -0.0014(6) 0.0019(7) 0.0016(6)
C23 0.0219(9) 0.0100(7) 0.0149(8) 0.0038(6) 0.0032(7) 0.0008(6)
C24 0.0164(8) 0.0109(7) 0.0126(7) 0.0002(6) 0.0006(6) -0.0005(6)
C25 0.0194(8) 0.0170(8) 0.0162(8) -0.0007(7) -0.0003(7) -0.0021(6)
C26 0.0221(9) 0.0222(8) 0.0152(8) -0.0005(7) 0.0008(7) -0.0053(7)
C27 0.0184(8) 0.0138(8) 0.0157(8) 0.0013(6) 0.0030(6) -0.0006(6)
C28 0.0189(9) 0.0159(8) 0.0186(8) 0.0008(7) 0.0046(7) 0.0027(6)
C29 0.0175(8) 0.0118(7) 0.0166(8) -0.0004(6) 0.0014(7) 0.0022(6)
C30 0.0323(10) 0.0118(7) 0.0251(9) 0.0034(8) 0.0090(8) 0.0017(7)
C31 0.0185(8) 0.0111(7) 0.0149(8) 0.0023(6) 0.0016(6) 0.0001(6)
C32 0.0232(9) 0.0227(8) 0.0202(9) 0.0079(7) -0.0049(7) -0.0005(7)

loop_
_atom_type_symbol
_atom_type_description
_atom_type_scat_dispersion_real
_atom_type_scat_dispersion_imag
_atom_type_scat_source
C C 0.0033 0.0016
;
International Tables for Crystallography
(Vol. C, Tables 4.2.6.8 and 6.1.1.4)
;
H H 0.0000 0.0000
;
International Tables for Crystallography
(Vol. C, Table 6.1.1.4)
;
O O 0.0106 0.0060
;
International Tables for Crystallography
(Vol. C, Tables 4.2.6.8 and 6.1.1.4)
;
S S 0.1246 0.1234
;
International Tables for Crystallography
(Vol. C, Tables 4.2.6.8 and 6.1.1.4)
;

loop_
_geom_angle_atom_site_label_1
_geom_angle_atom_site_label_2
_geom_angle_atom_site_label_3
_geom_angle
_geom_angle_publ_flag
O1 S1 O2 109.07(8) yes
O1 S1 O3 110.82(8) yes
O1 S1 C23 94.23(7) yes
O2 S1 O3 117.42(8) yes
O2 S1 C23 110.98(9) yes
O3 S1 C23 111.88(8) yes
S1 O1 C1 123.58(10) yes
O1 C1 C2 118.38(15) yes
O1 C1 C22 117.98(14) yes
C2 C1 C22 123.60(16) yes
C1 C2 C3 120.17(17) yes
C2 C3 C4 119.10(18) yes
C3 C4 C5 121.17(17) yes
C4 C5 C6 118.15(16) yes
C4 C5 C22 121.42(16) yes
C6 C5 C22 120.26(17) yes
C5 C6 C7 120.18(17) yes
C6 C7 C8 120.79(17) yes
C7 C8 C9 117.86(16) yes
C7 C8 C21 121.13(17) yes
C9 C8 C21 121.01(16) yes
C8 C9 C10 120.45(17) yes
C9 C10 C11 120.01(18) yes
C10 C11 C12 117.49(17) yes
C10 C11 C20 121.10(17) yes
C12 C11 C20 121.17(17) yes
C11 C12 C13 121.32(18) yes
C12 C13 C14 120.20(19) yes
C13 C14 C15 119.44(18) yes
C13 C14 C19 120.21(17) yes
C15 C14 C19 120.28(18) yes
C14 C15 C16 121.04(19) yes
C15 C16 C17 119.46(18) yes
C16 C17 C18 120.63(19) yes
C17 C18 C19 121.68(17) yes
C14 C19 C18 116.62(15) yes
C14 C19 C20 119.46(16) yes
C18 C19 C20 123.68(16) yes
C11 C20 C19 116.59(16) yes
C11 C20 C21 117.51(16) yes
C19 C20 C21 125.49(16) yes
C8 C21 C20 116.47(15) yes
C8 C21 C22 115.75(15) yes
C20 C21 C22 127.77(15) yes
C1 C22 C5 114.11(15) yes
C1 C22 C21 126.84(15) yes
C5 C22 C21 118.72(15) yes
S1 C23 C24 115.16(11) yes
C23 C24 C25 114.42(14) yes
C23 C24 C29 118.40(13) yes
C23 C24 C31 114.89(13) yes
C25 C24 C29 105.59(13) yes
C25 C24 C31 99.34(13) yes
C29 C24 C31 101.78(13) yes
O4 C25 C24 126.48(17) yes
O4 C25 C26 126.95(17) yes
C24 C25 C26 106.43(15) yes
C25 C26 C27 102.01(14) yes
C26 C27 C28 106.72(14) yes
C26 C27 C31 102.74(14) yes
C28 C27 C31 102.75(13) yes
C27 C28 C29 102.98(14) yes
C24 C29 C28 103.93(13) yes
C24 C31 C27 93.70(13) yes
C24 C31 C30 112.54(15) yes
C24 C31 C32 114.56(14) yes
C27 C31 C30 114.45(14) yes
C27 C31 C32 113.25(15) yes
C30 C31 C32 108.02(14) yes
C1 C2 H2 119.913 no
C3 C2 H2 119.916 no
C2 C3 H3 120.437 no
C4 C3 H3 120.462 no
C3 C4 H4 119.413 no
C5 C4 H4 119.422 no
C5 C6 H6 119.912 no
C7 C6 H6 119.904 no
C6 C7 H7 119.609 no
C8 C7 H7 119.604 no
C8 C9 H9 119.772 no
C10 C9 H9 119.774 no
C9 C10 H10 119.994 no
C11 C10 H10 119.999 no
C11 C12 H12 119.342 no
C13 C12 H12 119.340 no
C12 C13 H13 119.897 no
C14 C13 H13 119.905 no
C14 C15 H15 119.470 no
C16 C15 H15 119.492 no
C15 C16 H16 120.264 no
C17 C16 H16 120.274 no
C16 C17 H17 119.679 no
C18 C17 H17 119.693 no
C17 C18 H18 119.155 no
C19 C18 H18 119.161 no
S1 C23 H23A 108.479 no
S1 C23 H23B 108.477 no
C24 C23 H23A 108.484 no
C24 C23 H23B 108.485 no
H23A C23 H23B 107.504 no
C25 C26 H26A 111.365 no
C25 C26 H26B 111.365 no
C27 C26 H26A 111.365 no
C27 C26 H26B 111.361 no
H26A C26 H26B 109.246 no
C26 C27 H27 114.436 no
C28 C27 H27 114.430 no
C31 C27 H27 114.428 no
C27 C28 H28A 111.172 no
C27 C28 H28B 111.166 no
C29 C28 H28A 111.167 no
C29 C28 H28B 111.168 no
H28A C28 H28B 109.103 no
C24 C29 H29A 110.963 no
C24 C29 H29B 110.970 no
C28 C29 H29A 110.977 no
C28 C29 H29B 110.973 no
H29A C29 H29B 108.978 no
C31 C30 H30A 109.476 no
C31 C30 H30B 109.471 no
C31 C30 H30C 109.479 no
H30A C30 H30B 109.471 no
H30A C30 H30C 109.471 no
H30B C30 H30C 109.459 no
C31 C32 H32A 109.471 no
C31 C32 H32B 109.471 no
C31 C32 H32C 109.468 no
H32A C32 H32B 109.460 no
H32A C32 H32C 109.477 no
H32B C32 H32C 109.481 no

loop_
_geom_bond_atom_site_label_1
_geom_bond_atom_site_label_2
_geom_bond_distance
_geom_bond_publ_flag
S1 O1 1.5981(13) yes
S1 O2 1.4260(14) yes
S1 O3 1.4306(14) yes
S1 C23 1.7751(17) yes
O1 C1 1.409(2) yes
O4 C25 1.208(2) yes
C1 C2 1.376(2) yes
C1 C22 1.422(2) yes
C2 C3 1.399(3) yes
C3 C4 1.366(3) yes
C4 C5 1.412(3) yes
C5 C6 1.425(3) yes
C5 C22 1.432(2) yes
C6 C7 1.349(3) yes
C7 C8 1.428(3) yes
C8 C9 1.419(3) yes
C8 C21 1.425(2) yes
C9 C10 1.349(3) yes
C10 C11 1.418(3) yes
C11 C12 1.426(3) yes
C11 C20 1.423(3) yes
C12 C13 1.347(3) yes
C13 C14 1.430(3) yes
C14 C15 1.415(3) yes
C14 C19 1.426(3) yes
C15 C16 1.360(3) yes
C16 C17 1.407(3) yes
C17 C18 1.376(2) yes
C18 C19 1.416(3) yes
C19 C20 1.461(2) yes
C20 C21 1.456(2) yes
C21 C22 1.466(2) yes
C23 C24 1.525(2) yes
C24 C25 1.538(2) yes
C24 C29 1.555(2) yes
C24 C31 1.568(2) yes
C25 C26 1.525(3) yes
C26 C27 1.537(3) yes
C27 C28 1.537(2) yes
C27 C31 1.558(2) yes
C28 C29 1.561(3) yes
C30 C31 1.533(2) yes
C31 C32 1.527(3) yes
C2 H2 0.950 no
C3 H3 0.950 no
C4 H4 0.950 no
C6 H6 0.950 no
C7 H7 0.950 no
C9 H9 0.950 no
C10 H10 0.950 no
C12 H12 0.950 no
C13 H13 0.950 no
C15 H15 0.950 no
C16 H16 0.950 no
C17 H17 0.950 no
C18 H18 0.950 no
C23 H23A 0.990 no
C23 H23B 0.990 no
C26 H26A 0.990 no
C26 H26B 0.990 no
C27 H27 1.000 no
C28 H28A 0.990 no
C28 H28B 0.990 no
C29 H29A 0.990 no
C29 H29B 0.990 no
C30 H30A 0.980 no
C30 H30B 0.980 no
C30 H30C 0.980 no
C32 H32A 0.980 no
C32 H32B 0.980 no
C32 H32C 0.980 no

loop_
_geom_contact_atom_site_label_1
_geom_contact_atom_site_label_2
_geom_contact_distance
_geom_contact_publ_flag
_geom_contact_site_symmetry_2
S1 C2 3.1764(19) no .
S1 C25 3.5969(19) no .
S1 C29 3.1705(18) no .
O1 C17 3.484(2) no .
O1 C18 2.660(2) no .
O1 C19 2.787(2) no .
O1 C20 2.980(2) no .
O1 C21 2.963(2) no .
O2 C1 3.206(2) no .
O2 C24 3.334(2) no .
O2 C29 3.108(2) no .
O3 O4 3.128(2) no .
O3 C1 3.144(2) no .
O3 C2 3.029(2) no .
O3 C24 3.268(2) no .
O3 C25 3.476(2) no .
O3 C29 3.568(2) no .
O4 C23 2.936(2) no .
O4 C27 3.562(2) no .
O4 C29 3.405(2) no .
O4 C31 3.453(2) no .
C1 C4 2.755(3) no .
C1 C18 3.059(2) no .
C1 C19 3.403(2) no .
C1 C20 3.248(2) no .
C2 C5 2.777(3) no .
C3 C22 2.867(3) no .
C5 C8 2.802(3) no .
C6 C21 2.858(3) no .
C7 C22 2.830(3) no .
C8 C11 2.786(3) no .
C9 C20 2.830(3) no .
C10 C21 2.838(3) no .
C11 C14 2.809(3) no .
C12 C19 2.827(3) no .
C13 C20 2.865(3) no .
C14 C17 2.782(3) no .
C15 C18 2.777(3) no .
C16 C19 2.837(3) no .
C18 C21 3.097(2) no .
C18 C22 3.179(2) no .
C19 C22 3.255(2) no .
C23 C30 3.117(3) no .
C23 C32 3.213(3) no .
C25 C28 2.903(3) no .
C25 C30 2.864(3) no .
C26 C29 2.912(3) no .
C26 C30 2.934(3) no .
C28 C32 2.929(3) no .
C29 C32 2.958(3) no .
O2 C3 3.199(3) no 1_655
O2 C15 3.299(2) no 3_655
O2 C16 3.381(2) no 3_655
O2 C30 3.248(2) no 3_655
O4 C26 3.493(2) no 2_455
C3 O2 3.199(3) no 1_455
C4 C10 3.466(3) no 1_455
C5 C10 3.546(3) no 1_455
C9 C17 3.552(3) no 2_556
C10 C4 3.466(3) no 1_655
C10 C5 3.546(3) no 1_655
C10 C16 3.530(3) no 2_556
C10 C17 3.354(3) no 2_556
C10 C18 3.501(3) no 2_556
C12 C19 3.561(3) no 2_556
C15 O2 3.299(2) no 3_645
C16 O2 3.381(2) no 3_645
C16 C10 3.530(3) no 2_456
C17 C9 3.552(3) no 2_456
C17 C10 3.354(3) no 2_456
C18 C10 3.501(3) no 2_456
C19 C12 3.561(3) no 2_456
C26 O4 3.493(2) no 2_555
C30 O2 3.248(2) no 3_645
S1 H2 2.9648 no .
S1 H29A 3.1041 no .
S1 H29B 3.0846 no .
O1 H2 2.5536 no .
O1 H18 2.5775 no .
O1 H23A 2.6236 no .
O1 H23B 2.5605 no .
O2 H23A 2.7957 no .
O2 H23B 3.4418 no .
O2 H29A 2.6457 no .
O2 H29B 3.0445 no .
O3 H2 2.4291 no .
O3 H23A 3.4650 no .
O3 H23B 2.8753 no .
O3 H29B 3.1195 no .
O4 H23B 2.6555 no .
O4 H26A 2.8135 no .
O4 H26B 2.7547 no .
O4 H29B 3.2689 no .
O4 H30A 3.0210 no .
C1 H3 3.2631 no .
C1 H18 2.5219 no .
C2 H4 3.2429 no .
C2 H18 3.3744 no .
C4 H2 3.2410 no .
C4 H6 2.6087 no .
C5 H3 3.2797 no .
C5 H7 3.2609 no .
C5 H18 3.5559 no .
C6 H4 2.5905 no .
C7 H9 2.5955 no .
C8 H6 3.2713 no .
C8 H10 3.2594 no .
C9 H7 2.5971 no .
C10 H12 2.5891 no .
C11 H9 3.2536 no .
C11 H13 3.2759 no .
C12 H10 2.5970 no .
C13 H15 2.6209 no .
C13 H23A 3.5187 no .
C13 H32B 3.4099 no .
C14 H12 3.2666 no .
C14 H16 3.2760 no .
C14 H18 3.2802 no .
C14 H23A 2.9945 no .
C14 H23B 3.5945 no .
C14 H30C 3.5834 no .
C15 H13 2.6340 no .
C15 H17 3.2437 no .
C15 H23A 3.3813 no .
C15 H23B 3.4798 no .
C15 H30C 2.9322 no .
C16 H18 3.2700 no .
C16 H23B 3.3450 no .
C16 H30C 3.3544 no .
C17 H15 3.2495 no .
C17 H23B 3.3408 no .
C18 H16 3.2725 no .
C18 H23B 3.4409 no .
C19 H13 3.3307 no .
C19 H15 3.3170 no .
C19 H17 3.2913 no .
C19 H23A 3.0926 no .
C19 H23B 3.5344 no .
C20 H10 3.3262 no .
C20 H12 3.3294 no .
C20 H18 2.7167 no .
C21 H7 3.3348 no .
C21 H9 3.3282 no .
C21 H18 2.7972 no .
C22 H2 3.3138 no .
C22 H4 3.3299 no .
C22 H6 3.3304 no .
C22 H18 2.5574 no .
C23 H29A 2.7806 no .
C23 H29B 3.0284 no .
C23 H30A 3.3054 no .
C23 H30C 2.8528 no .
C23 H32A 3.4564 no .
C23 H32B 2.9565 no .
C24 H26A 3.1053 no .
C24 H26B 3.1314 no .
C24 H27 3.2286 no .
C24 H28A 3.1307 no .
C24 H28B 3.1122 no .
C24 H30A 2.7171 no .
C24 H30B 3.4155 no .
C24 H30C 2.8259 no .
C24 H32A 2.7578 no .
C24 H32B 2.8470 no .
C24 H32C 3.4331 no .
C25 H23A 3.3514 no .
C25 H23B 2.6004 no .
C25 H27 3.2753 no .
C25 H28A 3.1942 no .
C25 H29A 3.3388 no .
C25 H29B 2.5825 no .
C25 H30A 2.4588 no .
C25 H30C 3.3427 no .
C26 H28A 2.5787 no .
C26 H28B 3.3389 no .
C26 H29B 3.1690 no .
C26 H30A 2.5418 no .
C26 H30B 3.3837 no .
C27 H29A 3.1017 no .
C27 H29B 3.0831 no .
C27 H30A 2.7490 no .
C27 H30B 2.8498 no .
C27 H30C 3.4264 no .
C27 H32A 2.7153 no .
C27 H32B 3.4080 no .
C27 H32C 2.8278 no .
C28 H26A 2.5648 no .
C28 H26B 3.3374 no .
C28 H32A 2.5276 no .
C28 H32C 3.3931 no .
C29 H23A 3.0291 no .
C29 H23B 3.4344 no .
C29 H26A 3.1594 no .
C29 H27 3.3247 no .
C29 H32A 2.5695 no .
C29 H32B 3.4140 no .
C30 H23A 3.1081 no .
C30 H23B 2.9816 no .
C30 H26B 2.8184 no .
C30 H27 2.9017 no .
C30 H32A 3.3307 no .
C30 H32B 2.6555 no .
C30 H32C 2.6554 no .
C31 H23A 2.6414 no .
C31 H23B 2.9550 no .
C31 H26A 3.2671 no .
C31 H26B 2.8155 no .
C31 H28A 3.2742 no .
C31 H28B 2.7963 no .
C31 H29A 2.8239 no .
C31 H29B 3.2729 no .
C32 H23A 2.7766 no .
C32 H27 2.8626 no .
C32 H28B 2.7825 no .
C32 H29A 2.8482 no .
C32 H30A 3.3294 no .
C32 H30B 2.6571 no .
C32 H30C 2.6572 no .
H2 H3 2.3542 no .
H3 H4 2.3144 no .
H4 H6 2.4071 no .
H6 H7 2.2952 no .
H7 H9 2.3956 no .
H9 H10 2.3005 no .
H10 H12 2.3939 no .
H12 H13 2.2867 no .
H13 H15 2.4423 no .
H13 H32B 3.2633 no .
H15 H16 2.3071 no .
H15 H30C 2.7208 no .
H16 H17 2.3564 no .
H16 H30C 3.4357 no .
H17 H18 2.3096 no .
H23A H29A 2.8950 no .
H23A H30A 3.5560 no .
H23A H30C 2.6599 no .
H23A H32A 3.0707 no .
H23A H32B 2.2650 no .
H23B H30A 2.9707 no .
H23B H30C 2.6040 no .
H23B H32B 3.4706 no .
H26A H27 2.6071 no .
H26A H28A 2.2848 no .
H26A H28B 3.4670 no .
H26A H29B 3.1757 no .
H26A H30A 3.5133 no .
H26B H27 2.3934 no .
H26B H28A 3.4663 no .
H26B H30A 2.2192 no .
H26B H30B 3.1172 no .
H27 H28A 2.5912 no .
H27 H28B 2.3990 no .
H27 H30A 3.1104 no .
H27 H30B 2.8067 no .
H27 H32A 3.0520 no .
H27 H32C 2.7655 no .
H28A H29A 2.7801 no .
H28A H29B 2.2725 no .
H28A H32A 3.4954 no .
H28B H29A 2.2727 no .
H28B H29B 2.7925 no .
H28B H32A 2.1583 no .
H28B H32C 3.1141 no .
H29A H32A 2.2465 no .
H29A H32B 3.1610 no .
H29B H32A 3.5427 no .
H30A H32B 3.5528 no .
H30A H32C 3.5527 no .
H30B H32A 3.5554 no .
H30B H32B 2.9362 no .
H30B H32C 2.4617 no .
H30C H32A 3.5554 no .
H30C H32B 2.4618 no .
H30C H32C 2.9362 no .
S1 H15 3.4329 no 3_655
S1 H32A 3.5407 no 1_455
O1 H30B 3.5152 no 3_655
O1 H32A 3.3026 no 1_455
O2 H2 3.5436 no 1_655
O2 H3 2.4064 no 1_655
O2 H15 2.6552 no 3_655
O2 H16 2.8272 no 3_655
O2 H30A 3.3150 no 3_655
O2 H30B 3.0829 no 3_655
O2 H30C 2.8181 no 3_655
O3 H7 2.7325 no 4_564
O3 H9 3.4789 no 4_564
O3 H15 3.2805 no 3_655
O3 H28B 2.8070 no 1_455
O3 H29A 3.5644 no 1_455
O3 H32A 2.8581 no 1_455
O4 H4 3.0197 no 3_545
O4 H7 3.1910 no 4_564
O4 H26A 2.7047 no 2_455
O4 H27 3.1951 no 1_455
O4 H28A 3.2918 no 2_455
O4 H28B 2.9243 no 1_455
O4 H32A 3.5378 no 1_455
O4 H32C 3.3859 no 1_455
C1 H30B 2.8313 no 3_655
C2 H16 3.1916 no 3_555
C2 H29A 3.2197 no 1_455
C2 H30B 3.1220 no 3_655
C2 H32A 3.1316 no 1_455
C3 H16 3.0266 no 3_555
C3 H30A 3.4177 no 3_555
C3 H30B 3.3620 no 3_655
C3 H32C 3.4505 no 3_655
C4 H10 3.3867 no 1_455
C4 H27 3.3372 no 3_655
C4 H30A 3.4247 no 3_555
C4 H30B 3.2848 no 3_655
C4 H32C 3.5148 no 3_655
C5 H10 3.0942 no 1_455
C5 H27 3.1697 no 3_655
C5 H30B 3.0067 no 3_655
C6 H10 3.0194 no 1_455
C6 H26B 3.3925 no 3_655
C6 H27 2.8286 no 3_655
C6 H28A 3.4049 no 4_565
C6 H29B 2.9586 no 4_565
C7 H13 3.5582 no 2_456
C7 H15 3.5729 no 2_456
C7 H26B 2.8784 no 3_655
C7 H27 3.3234 no 3_655
C7 H29B 3.1756 no 4_565
C8 H13 3.1677 no 2_456
C8 H26B 3.1443 no 3_655
C9 H4 3.4597 no 1_655
C9 H13 3.1790 no 2_456
C9 H17 3.5323 no 2_556
C9 H26B 3.4389 no 3_655
C9 H28A 3.3197 no 4_665
C9 H28B 3.5904 no 4_665
C10 H4 3.3290 no 1_655
C10 H6 3.4854 no 1_655
C10 H13 3.5986 no 2_456
C11 H12 3.2220 no 2_456
C12 H12 3.5270 no 2_456
C12 H18 2.9598 no 1_655
C13 H17 3.0164 no 1_655
C13 H18 3.2835 no 1_655
C14 H10 3.1672 no 2_456
C14 H12 3.3681 no 2_456
C15 H10 3.0222 no 2_456
C15 H29B 3.5512 no 3_645
C16 H3 3.1332 no 3_545
C16 H9 3.2942 no 2_456
C16 H10 3.0535 no 2_456
C16 H29A 3.3385 no 3_645
C16 H29B 3.5675 no 3_645
C17 H9 3.4045 no 2_456
C17 H10 3.1817 no 2_456
C17 H13 2.9390 no 1_455
C17 H32B 3.1850 no 1_455
C17 H32C 3.2007 no 1_455
C18 H10 3.3278 no 2_456
C18 H12 3.1290 no 1_455
C18 H12 3.5464 no 2_456
C18 H13 3.3258 no 1_455
C19 H10 3.3940 no 2_456
C19 H12 3.0629 no 2_456
C20 H12 3.1101 no 2_456
C21 H30B 3.5975 no 3_655
C22 H30B 2.8675 no 3_655
C25 H4 3.4778 no 3_545
C25 H6 3.5181 no 4_564
C25 H7 3.4876 no 4_564
C25 H26A 3.5696 no 2_455
C25 H28A 3.5808 no 2_455
C26 H6 3.5550 no 4_564
C26 H7 3.5688 no 3_645
C26 H27 3.4490 no 2_455
C26 H28A 3.1238 no 2_455
C26 H28B 3.5618 no 2_455
C27 H26A 3.1948 no 2_555
C28 H6 3.1346 no 4_564
C28 H9 3.0291 no 4_664
C28 H26A 3.1401 no 2_555
C28 H26B 3.3644 no 2_555
C29 H2 3.3466 no 1_655
C29 H6 3.0351 no 4_564
C29 H9 3.4130 no 4_664
C29 H16 3.2769 no 3_655
C30 H3 3.3288 no 3_545
C32 H2 3.2445 no 1_655
C32 H17 3.0742 no 1_655
C32 H23B 3.5994 no 1_655
H2 O2 3.5436 no 1_455
H2 C29 3.3466 no 1_455
H2 C32 3.2445 no 1_455
H2 H16 2.7536 no 3_555
H2 H28B 3.3979 no 1_455
H2 H29A 2.4027 no 1_455
H2 H32A 2.4268 no 1_455
H2 H32B 3.2427 no 1_455
H3 O2 2.4064 no 1_455
H3 C16 3.1332 no 3_555
H3 C30 3.3288 no 3_555
H3 H16 2.4415 no 3_555
H3 H29A 3.3341 no 1_455
H3 H30A 2.7813 no 3_555
H3 H30C 3.0553 no 3_555
H3 H32C 3.5597 no 3_655
H4 O4 3.0197 no 3_555
H4 C9 3.4597 no 1_455
H4 C10 3.3290 no 1_455
H4 C25 3.4778 no 3_555
H4 H10 3.3654 no 1_455
H4 H26B 3.1429 no 3_555
H4 H27 3.2744 no 3_655
H4 H28A 3.2198 no 4_565
H4 H30A 2.7830 no 3_555
H6 C10 3.4854 no 1_455
H6 C25 3.5181 no 4_565
H6 C26 3.5550 no 4_565
H6 C28 3.1346 no 4_565
H6 C29 3.0351 no 4_565
H6 H9 3.4492 no 1_455
H6 H10 2.9441 no 1_455
H6 H26A 2.9126 no 4_565
H6 H27 2.8331 no 3_655
H6 H28A 2.4600 no 4_565
H6 H29B 2.2654 no 4_565
H7 O3 2.7325 no 4_565
H7 O4 3.1910 no 4_565
H7 C25 3.4876 no 4_565
H7 C26 3.5688 no 3_655
H7 H15 3.3620 no 2_456
H7 H26A 3.5266 no 3_655
H7 H26B 2.9123 no 3_655
H7 H27 3.5352 no 3_655
H7 H28B 3.0485 no 4_665
H7 H29B 2.7613 no 4_565
H9 O3 3.4789 no 4_565
H9 C16 3.2942 no 2_556
H9 C17 3.4045 no 2_556
H9 C28 3.0291 no 4_665
H9 C29 3.4130 no 4_665
H9 H6 3.4492 no 1_655
H9 H13 3.4188 no 2_456
H9 H16 3.1972 no 2_556
H9 H17 3.3516 no 2_556
H9 H26B 3.3858 no 3_655
H9 H28A 2.7000 no 4_665
H9 H28B 2.7498 no 4_665
H9 H29A 3.3196 no 4_665
H9 H29B 3.3135 no 4_665
H10 C4 3.3867 no 1_655
H10 C5 3.0942 no 1_655
H10 C6 3.0194 no 1_655
H10 C14 3.1672 no 2_556
H10 C15 3.0222 no 2_556
H10 C16 3.0535 no 2_556
H10 C17 3.1817 no 2_556
H10 C18 3.3278 no 2_556
H10 C19 3.3940 no 2_556
H10 H4 3.3654 no 1_655
H10 H6 2.9441 no 1_655
H10 H15 3.4594 no 2_556
H10 H16 3.5257 no 2_556
H12 C11 3.2220 no 2_556
H12 C12 3.5270 no 2_556
H12 C14 3.3681 no 2_556
H12 C18 3.1290 no 1_655
H12 C18 3.5464 no 2_556
H12 C19 3.0629 no 2_556
H12 C20 3.1101 no 2_556
H12 H17 3.5141 no 1_655
H12 H18 2.4185 no 1_655
H13 C7 3.5582 no 2_556
H13 C8 3.1677 no 2_556
H13 C9 3.1790 no 2_556
H13 C10 3.5986 no 2_556
H13 C17 2.9390 no 1_655
H13 C18 3.3258 no 1_655
H13 H9 3.4188 no 2_556
H13 H17 2.2722 no 1_655
H13 H18 3.0237 no 1_655
H15 S1 3.4329 no 3_645
H15 O2 2.6552 no 3_645
H15 O3 3.2805 no 3_645
H15 C7 3.5729 no 2_556
H15 H7 3.3620 no 2_556
H15 H10 3.4594 no 2_456
H15 H29A 3.5290 no 3_645
H15 H29B 3.0830 no 3_645
H16 O2 2.8272 no 3_645
H16 C2 3.1916 no 3_545
H16 C3 3.0266 no 3_545
H16 C29 3.2769 no 3_645
H16 H2 2.7536 no 3_545
H16 H3 2.4415 no 3_545
H16 H9 3.1972 no 2_456
H16 H10 3.5257 no 2_456
H16 H29A 2.5580 no 3_645
H16 H29B 3.1392 no 3_645
H17 C9 3.5323 no 2_456
H17 C13 3.0164 no 1_455
H17 C32 3.0742 no 1_455
H17 H9 3.3516 no 2_456
H17 H12 3.5141 no 1_455
H17 H13 2.2722 no 1_455
H17 H32B 2.5229 no 1_455
H17 H32C 2.7685 no 1_455
H18 C12 2.9598 no 1_455
H18 C13 3.2835 no 1_455
H18 H12 2.4185 no 1_455
H18 H13 3.0237 no 1_455
H18 H32B 3.3916 no 1_455
H23B C32 3.5994 no 1_455
H23B H32A 3.3185 no 1_455
H23B H32C 3.0288 no 1_455
H26A O4 2.7047 no 2_555
H26A C25 3.5696 no 2_555
H26A C27 3.1948 no 2_455
H26A C28 3.1401 no 2_455
H26A H6 2.9126 no 4_564
H26A H7 3.5266 no 3_645
H26A H27 2.6053 no 2_455
H26A H28A 2.8667 no 2_455
H26A H28B 2.9825 no 2_455
H26B C6 3.3925 no 3_645
H26B C7 2.8784 no 3_645
H26B C8 3.1443 no 3_645
H26B C9 3.4389 no 3_645
H26B C28 3.3644 no 2_455
H26B H4 3.1429 no 3_545
H26B H7 2.9123 no 3_645
H26B H9 3.3858 no 3_645
H26B H28A 2.7166 no 2_455
H26B H28B 3.2395 no 2_455
H27 O4 3.1951 no 1_655
H27 C4 3.3372 no 3_645
H27 C5 3.1697 no 3_645
H27 C6 2.8286 no 3_645
H27 C7 3.3234 no 3_645
H27 C26 3.4490 no 2_555
H27 H4 3.2744 no 3_645
H27 H6 2.8331 no 3_645
H27 H7 3.5352 no 3_645
H27 H26A 2.6053 no 2_555
H28A O4 3.2918 no 2_555
H28A C6 3.4049 no 4_564
H28A C9 3.3197 no 4_664
H28A C25 3.5808 no 2_555
H28A C26 3.1238 no 2_555
H28A H4 3.2198 no 4_564
H28A H6 2.4600 no 4_564
H28A H9 2.7000 no 4_664
H28A H26A 2.8667 no 2_555
H28A H26B 2.7166 no 2_555
H28B O3 2.8070 no 1_655
H28B O4 2.9243 no 1_655
H28B C9 3.5904 no 4_664
H28B C26 3.5618 no 2_555
H28B H2 3.3979 no 1_655
H28B H7 3.0485 no 4_664
H28B H9 2.7498 no 4_664
H28B H26A 2.9825 no 2_555
H28B H26B 3.2395 no 2_555
H29A O3 3.5644 no 1_655
H29A C2 3.2197 no 1_655
H29A C16 3.3385 no 3_655
H29A H2 2.4027 no 1_655
H29A H3 3.3341 no 1_655
H29A H9 3.3196 no 4_664
H29A H15 3.5290 no 3_655
H29A H16 2.5580 no 3_655
H29B C6 2.9586 no 4_564
H29B C7 3.1756 no 4_564
H29B C15 3.5512 no 3_655
H29B C16 3.5675 no 3_655
H29B H6 2.2654 no 4_564
H29B H7 2.7613 no 4_564
H29B H9 3.3135 no 4_664
H29B H15 3.0830 no 3_655
H29B H16 3.1392 no 3_655
H30A O2 3.3150 no 3_645
H30A C3 3.4177 no 3_545
H30A C4 3.4247 no 3_545
H30A H3 2.7813 no 3_545
H30A H4 2.7830 no 3_545
H30B O1 3.5152 no 3_645
H30B O2 3.0829 no 3_645
H30B C1 2.8313 no 3_645
H30B C2 3.1220 no 3_645
H30B C3 3.3620 no 3_645
H30B C4 3.2848 no 3_645
H30B C5 3.0067 no 3_645
H30B C21 3.5975 no 3_645
H30B C22 2.8675 no 3_645
H30C O2 2.8181 no 3_645
H30C H3 3.0553 no 3_545
H32A S1 3.5407 no 1_655
H32A O1 3.3026 no 1_655
H32A O3 2.8581 no 1_655
H32A O4 3.5378 no 1_655
H32A C2 3.1316 no 1_655
H32A H2 2.4268 no 1_655
H32A H23B 3.3185 no 1_655
H32B C17 3.1850 no 1_655
H32B H2 3.2427 no 1_655
H32B H17 2.5229 no 1_655
H32B H18 3.3916 no 1_655
H32C O4 3.3859 no 1_655
H32C C3 3.4505 no 3_645
H32C C4 3.5148 no 3_645
H32C C17 3.2007 no 1_655
H32C H3 3.5597 no 3_645
H32C H17 2.7685 no 1_655
H32C H23B 3.0288 no 1_655

loop_
_geom_torsion_atom_site_label_1
_geom_torsion_atom_site_label_2
_geom_torsion_atom_site_label_3
_geom_torsion_atom_site_label_4
_geom_torsion
_geom_torsion_publ_flag
O2 S1 O1 C1 71.57(12) no
O3 S1 O1 C1 -59.18(12) no
O1 S1 C23 C24 176.32(11) no
C23 S1 O1 C1 -174.51(11) no
O2 S1 C23 C24 -71.40(13) no
O3 S1 C23 C24 61.87(13) no
S1 O1 C1 C2 55.32(18) no
S1 O1 C1 C22 -126.92(12) no
O1 C1 C2 C3 -179.70(13) no
O1 C1 C22 C5 175.35(12) no
O1 C1 C22 C21 2.1(2) no
C2 C1 C22 C5 -7.0(2) no
C2 C1 C22 C21 179.71(14) no
C22 C1 C2 C3 2.7(3) no
C1 C2 C3 C4 1.9(3) no
C2 C3 C4 C5 -1.6(3) no
C3 C4 C5 C6 171.94(15) no
C3 C4 C5 C22 -3.3(3) no
C4 C5 C6 C7 -167.27(15) no
C4 C5 C22 C1 7.2(2) no
C4 C5 C22 C21 -178.92(14) no
C6 C5 C22 C1 -167.91(14) no
C6 C5 C22 C21 6.0(2) no
C22 C5 C6 C7 8.0(3) no
C5 C6 C7 C8 -8.8(3) no
C6 C7 C8 C9 176.16(15) no
C6 C7 C8 C21 -4.8(3) no
C7 C8 C9 C10 177.75(15) no
C7 C8 C21 C20 -162.36(14) no
C7 C8 C21 C22 18.0(2) no
C9 C8 C21 C20 16.7(2) no
C9 C8 C21 C22 -162.91(14) no
C21 C8 C9 C10 -1.3(3) no
C8 C9 C10 C11 -10.0(3) no
C9 C10 C11 C12 -169.06(16) no
C9 C10 C11 C20 5.3(3) no
C10 C11 C12 C13 169.65(16) no
C10 C11 C20 C19 -162.71(15) no
C10 C11 C20 C21 10.3(2) no
C12 C11 C20 C19 11.4(2) no
C12 C11 C20 C21 -175.50(15) no
C20 C11 C12 C13 -4.7(3) no
C11 C12 C13 C14 -3.1(3) no
C12 C13 C14 C15 -173.40(16) no
C12 C13 C14 C19 3.6(3) no
C13 C14 C15 C16 174.44(15) no
C13 C14 C19 C18 -171.08(15) no
C13 C14 C19 C20 3.6(2) no
C15 C14 C19 C18 5.9(2) no
C15 C14 C19 C20 -179.47(15) no
C19 C14 C15 C16 -2.6(3) no
C14 C15 C16 C17 -1.7(3) no
C15 C16 C17 C18 2.3(3) no
C16 C17 C18 C19 1.3(2) no
C17 C18 C19 C14 -5.3(2) no
C17 C18 C19 C20 -179.70(14) no
C14 C19 C20 C11 -10.7(2) no
C14 C19 C20 C21 176.82(14) no
C18 C19 C20 C11 163.50(14) no
C18 C19 C20 C21 -8.9(3) no
C11 C20 C21 C8 -20.6(2) no
C11 C20 C21 C22 158.92(15) no
C19 C20 C21 C8 151.74(15) no
C19 C20 C21 C22 -28.7(3) no
C8 C21 C22 C1 154.72(15) no
C8 C21 C22 C5 -18.3(2) no
C20 C21 C22 C1 -24.8(3) no
C20 C21 C22 C5 162.15(15) no
S1 C23 C24 C25 -88.68(14) no
S1 C23 C24 C29 36.84(18) no
S1 C23 C24 C31 157.28(10) no
C23 C24 C25 O4 16.5(2) no
C23 C24 C25 C26 -159.48(12) no
C23 C24 C29 C28 160.56(13) no
C23 C24 C31 C27 177.12(12) no
C23 C24 C31 C30 58.69(17) no
C23 C24 C31 C32 -65.21(17) no
C25 C24 C29 C28 -69.73(14) no
C29 C24 C25 O4 -115.50(18) no
C29 C24 C25 C26 68.54(15) no
C25 C24 C31 C27 54.55(12) no
C25 C24 C31 C30 -63.87(15) no
C25 C24 C31 C32 172.22(12) no
C31 C24 C25 O4 139.40(16) no
C31 C24 C25 C26 -36.57(14) no
C29 C24 C31 C27 -53.66(12) no
C29 C24 C31 C30 -172.08(11) no
C29 C24 C31 C32 64.01(15) no
C31 C24 C29 C28 33.58(14) no
O4 C25 C26 C27 -173.98(17) no
C24 C25 C26 C27 1.96(16) no
C25 C26 C27 C28 -73.66(15) no
C25 C26 C27 C31 34.05(15) no
C26 C27 C28 C29 71.40(15) no
C26 C27 C31 C24 -55.32(13) no
C26 C27 C31 C30 61.52(16) no
C26 C27 C31 C32 -174.07(12) no
C28 C27 C31 C24 55.39(14) no
C28 C27 C31 C30 172.23(12) no
C28 C27 C31 C32 -63.36(16) no
C31 C27 C28 C29 -36.30(15) no
C27 C28 C29 C24 1.36(15) no
